data_2208147
loop_
_publ_author_name
'Jing-Gui Zhao'
'Shan Gao'
'Zhu-Yan Zhang'
'Li-Hua Huo'
'Hui Zhao'

_publ_section_title <i>catena</i>-Poly[[diaquacalcium(II)]bis[\m-2-oxo-1,2-dihydropyridine-1-acetato]]
_journal_coeditor_code RZ6076
_journal_issue 2
_journal_name_full 'Acta Crystallographica Section E'
_journal_page_first m278
_journal_page_last m280
_journal_paper_doi 10.1107/S160053680501473X
_journal_volume 62
_journal_year 2006
_chemical_formula_iupac '[Ca (C7 H6 N O3)2 (H2 O)2]'
_chemical_formula_moiety 'C14 H16 Ca N2 O8'
_chemical_formula_sum 'C14 H16 Ca N2 O8'
_chemical_formula_weight 380.37
_chemical_name_systematic
;
catena-Poly[[diaquacalcium(II)]bis[\m-2-oxo-1,2-dihydropyridine-1-acetato]]
;
_space_group_IT_number 33
_symmetry_cell_setting orthorhombic
_symmetry_space_group_name_Hall 'P 2c -2n'
_symmetry_space_group_name_H-M 'P n a 21'
_atom_sites_solution_hydrogens geom
_atom_sites_solution_primary direct
_atom_sites_solution_secondary difmap
_cell_angle_alpha 90.00
_cell_angle_beta 90.00
_cell_angle_gamma 90.00
_cell_formula_units_Z 4
_cell_length_a 7.9996(16)
_cell_length_b 8.2377(16)
_cell_length_c 24.153(5)
_cell_measurement_reflns_used 11561
_cell_measurement_temperature 296(2)
_cell_measurement_theta_max 27.48
_cell_measurement_theta_min 3.54
_cell_volume 1591.6(6)
_computing_cell_refinement RAPID-AUTO
_computing_data_collection 'RAPID-AUTO (Rigaku, 1998)'
_computing_data_reduction 'CrystalStructure (Rigaku/MSC, 2002)'
_computing_molecular_graphics 'ORTEPII (Johnson, 1976)'
_computing_publication_material SHELXL97
_computing_structure_refinement 'SHELXL97 (Sheldrick, 1997)'
_computing_structure_solution 'SHELXS97 (Sheldrick, 1997)'
_diffrn_ambient_temperature 296(2)
_diffrn_detector_area_resol_mean 10
_diffrn_measured_fraction_theta_full 0.994
_diffrn_measured_fraction_theta_max 0.994
_diffrn_measurement_device_type 'Rigaku R-AXIS RAPID'
_diffrn_measurement_method \w
_diffrn_radiation_monochromator graphite
_diffrn_radiation_source 'fine-focus sealed tube'
_diffrn_radiation_type MoK\a
_diffrn_radiation_wavelength 0.71073
_diffrn_reflns_av_R_equivalents 0.0263
_diffrn_reflns_av_sigmaI/netI 0.0185
_diffrn_reflns_limit_h_max 9
_diffrn_reflns_limit_h_min -10
_diffrn_reflns_limit_k_max 10
_diffrn_reflns_limit_k_min -10
_diffrn_reflns_limit_l_max 31
_diffrn_reflns_limit_l_min -31
_diffrn_reflns_number 13703
_diffrn_reflns_theta_full 27.48
_diffrn_reflns_theta_max 27.48
_diffrn_reflns_theta_min 3.37
_diffrn_standards_decay_% 0
_diffrn_standards_interval_count 0
_diffrn_standards_interval_time 0
_diffrn_standards_number 0
_exptl_absorpt_coefficient_mu 0.442
_exptl_absorpt_correction_T_max 0.928
_exptl_absorpt_correction_T_min 0.846
_exptl_absorpt_correction_type multi-scan
_exptl_absorpt_process_details '(ABSCOR; Higashi, 1995)'
_exptl_crystal_colour Colorless
_exptl_crystal_density_diffrn 1.587
_exptl_crystal_density_method 'not measured'
_exptl_crystal_description Sheet
_exptl_crystal_F_000 792
_exptl_crystal_size_max 0.39
_exptl_crystal_size_mid 0.24
_exptl_crystal_size_min 0.17
_refine_diff_density_max 0.246
_refine_diff_density_min -0.181
_refine_ls_abs_structure_details 'Flack (1983). 1739 Friedel pairs.'
_refine_ls_abs_structure_Flack 0.11(3)
_refine_ls_extinction_method none
_refine_ls_goodness_of_fit_ref 1.001
_refine_ls_hydrogen_treatment mixed
_refine_ls_matrix_type full
_refine_ls_number_parameters 239
_refine_ls_number_reflns 3590
_refine_ls_number_restraints 7
_refine_ls_restrained_S_all 1.000
_refine_ls_R_factor_all 0.0378
_refine_ls_R_factor_gt 0.0303
_refine_ls_shift/su_max 0.000
_refine_ls_shift/su_mean 0.000
_refine_ls_structure_factor_coef Fsqd
_refine_ls_weighting_details 'calc w = 1/[\s^2^(Fo^2^)+(0.0479P)^2^+0.2343P] where P = (Fo^2^+2Fc^2^)/3'
_refine_ls_weighting_scheme calc
_refine_ls_wR_factor_gt 0.0700
_refine_ls_wR_factor_ref 0.0734
_reflns_number_gt 3187
_reflns_number_total 3590
_reflns_threshold_expression I>2\s(I)
_cod_data_source_file rz6076.cif
_cod_data_source_block I
_cod_depositor_comments
;
The following automatic conversions were performed:
'_symmetry_cell_setting' value 'Orthorhombic' changed to 'orthorhombic'
according to '/home/saulius/struct/CIF-dictionaries/cif_core.dic'
dictionary named 'cif_core.dic' version 2.4.1 from 2010-06-29.

Automatic conversion script
Id: cif_fix_enum 1527 2010-12-29 10:47:43Z saulius 

The following automatic conversions were performed:

'_symmetry_cell_setting' value 'Orthorhombic' changed to
'orthorhombic' according to
/home/saulius/struct/CIF-dictionaries/cif_core.dic dictionary named
'cif_core.dic' version 2.4.1 from 2010-06-29.

Automatic conversion script
Id: cif_fix_values 1715 2011-07-08 13:25:40Z adriana 
;
_cod_database_code 2208147
_cod_database_fobs_code 2208147

loop_
_symmetry_equiv_pos_as_xyz
'x, y, z'
'-x, -y, z+1/2'
'x+1/2, -y+1/2, z'
'-x+1/2, y+1/2, z+1/2'

loop_
_atom_site_label
_atom_site_fract_x
_atom_site_fract_y
_atom_site_fract_z
_atom_site_U_iso_or_equiv
_atom_site_adp_type
_atom_site_calc_flag
_atom_site_refinement_flags
_atom_site_occupancy
_atom_site_type_symbol
Ca1 0.37314(5) 0.19473(3) 0.22263(4) 0.02007(8) Uani d . 1 Ca
N1 0.6973(3) -0.1857(3) 0.34417(11) 0.0253(6) Uani d . 1 N
N2 0.5491(3) 0.6916(3) 0.10177(10) 0.0226(5) Uani d . 1 N
O1 0.67497(18) 0.08714(17) 0.22900(8) 0.0277(3) Uani d . 1 O
O2 0.48079(19) -0.0598(2) 0.26958(8) 0.0323(4) Uani d . 1 O
O3 0.6586(2) 0.0689(2) 0.37746(8) 0.0360(4) Uani d . 1 O
O4 0.57140(18) 0.41250(17) 0.21624(8) 0.0280(4) Uani d . 1 O
O5 0.76546(18) 0.55950(19) 0.17553(8) 0.0319(4) Uani d . 1 O
O6 0.5904(2) 0.43406(19) 0.06737(8) 0.0352(4) Uani d . 1 O
O1W 0.3737(3) 0.2323(3) 0.12310(12) 0.0363(8) Uani d D 1 O
O2W 0.3748(4) 0.2286(4) 0.32097(16) 0.0490(10) Uani d D 1 O
C1 0.6285(3) -0.0238(2) 0.26161(8) 0.0207(4) Uani d . 1 C
C2 0.7636(3) -0.1179(3) 0.29266(9) 0.0250(4) Uani d . 1 C
C3 0.6454(4) -0.0836(4) 0.38499(15) 0.0288(8) Uani d . 1 C
C4 0.5744(5) -0.1541(5) 0.43296(17) 0.0400(9) Uani d . 1 C
C5 0.5579(5) -0.3168(5) 0.43790(17) 0.0422(9) Uani d . 1 C
C6 0.6106(4) -0.4166(5) 0.39537(16) 0.0377(9) Uani d . 1 C
C7 0.6798(4) -0.3527(4) 0.34867(13) 0.0257(6) Uani d . 1 C
C8 0.6176(3) 0.5232(2) 0.18339(8) 0.0203(4) Uani d . 1 C
C9 0.4828(3) 0.6177(3) 0.15259(9) 0.0242(4) Uani d . 1 C
C10 0.6041(4) 0.5829(4) 0.06086(13) 0.0247(7) Uani d . 1 C
C11 0.6697(5) 0.6602(5) 0.01228(16) 0.0357(8) Uani d . 1 C
C12 0.6833(5) 0.8236(5) 0.00831(18) 0.0395(9) Uani d . 1 C
C13 0.6316(4) 0.9261(5) 0.05234(17) 0.0355(10) Uani d . 1 C
C14 0.5651(4) 0.8525(5) 0.09762(16) 0.0339(8) Uani d . 1 C
H1W1 0.442(3) 0.283(4) 0.1028(11) 0.054 Uiso d D 1 H
H1W2 0.296(3) 0.190(4) 0.1044(11) 0.054 Uiso d D 1 H
H2W1 0.327(5) 0.304(4) 0.3397(13) 0.074 Uiso d D 1 H
H2W2 0.431(4) 0.169(4) 0.3423(12) 0.074 Uiso d D 1 H
H2A 0.8051 -0.2050 0.2694 0.030 Uiso calc R 1 H
H2B 0.8563 -0.0461 0.3010 0.030 Uiso calc R 1 H
H4 0.5385 -0.0873 0.4616 0.048 Uiso calc R 1 H
H5 0.5113 -0.3613 0.4698 0.051 Uiso calc R 1 H
H6 0.5986 -0.5285 0.3986 0.045 Uiso calc R 1 H
H7 0.7149 -0.4203 0.3201 0.031 Uiso calc R 1 H
H9B 0.3916 0.5452 0.1432 0.029 Uiso calc R 1 H
H9A 0.4390 0.7021 0.1765 0.029 Uiso calc R 1 H
H11 0.7039 0.5962 -0.0174 0.043 Uiso calc R 1 H
H12 0.7272 0.8694 -0.0237 0.047 Uiso calc R 1 H
H13 0.6428 1.0383 0.0503 0.043 Uiso calc R 1 H
H14 0.5292 0.9168 0.1269 0.041 Uiso calc R 1 H

loop_
_atom_site_aniso_label
_atom_site_aniso_U_11
_atom_site_aniso_U_22
_atom_site_aniso_U_33
_atom_site_aniso_U_12
_atom_site_aniso_U_13
_atom_site_aniso_U_23
Ca1 0.01756(14) 0.02000(14) 0.02264(14) -0.00003(17) -0.00116(14) -0.0003(3)
N1 0.0237(11) 0.0299(16) 0.0224(12) 0.0027(9) 0.0010(8) 0.0070(10)
N2 0.0233(10) 0.0240(15) 0.0204(10) 0.0051(9) 0.0003(7) 0.0006(10)
O1 0.0278(8) 0.0246(7) 0.0307(9) -0.0018(5) -0.0017(7) 0.0074(7)
O2 0.0199(8) 0.0348(9) 0.0421(10) -0.0040(6) -0.0046(7) 0.0107(7)
O3 0.0435(11) 0.0285(9) 0.0360(9) -0.0020(7) 0.0061(8) -0.0036(7)
O4 0.0256(7) 0.0249(7) 0.0335(10) -0.0022(4) -0.0030(7) 0.0094(7)
O5 0.0216(8) 0.0340(9) 0.0401(9) -0.0028(6) -0.0041(7) 0.0117(7)
O6 0.0435(10) 0.0287(9) 0.0334(9) -0.0015(7) 0.0041(7) -0.0047(7)
O1W 0.053(2) 0.0374(13) 0.0189(13) -0.0152(9) -0.0012(10) -0.0009(9)
O2W 0.055(3) 0.0496(16) 0.042(2) 0.0225(11) -0.0033(12) -0.0079(13)
C1 0.0235(9) 0.0175(9) 0.0211(8) -0.0008(8) 0.0002(10) -0.0010(6)
C2 0.0222(10) 0.0275(12) 0.0253(11) 0.0051(8) 0.0023(8) 0.0048(8)
C3 0.0265(15) 0.0323(16) 0.0276(15) 0.0023(10) -0.0003(12) -0.0012(12)
C4 0.0432(19) 0.051(2) 0.0259(17) -0.0047(15) 0.0053(13) -0.0030(15)
C5 0.0419(19) 0.059(3) 0.0255(17) -0.0095(17) 0.0021(13) 0.0153(16)
C6 0.0423(19) 0.0355(17) 0.0353(19) 0.0000(13) -0.0052(14) 0.0124(13)
C7 0.0300(13) 0.0191(13) 0.0279(14) 0.0028(9) -0.0020(10) 0.0048(11)
C8 0.0220(9) 0.0171(9) 0.0217(9) 0.0034(8) -0.0026(10) -0.0022(7)
C9 0.0217(11) 0.0268(12) 0.0241(10) 0.0069(8) 0.0031(8) 0.0043(8)
C10 0.0257(14) 0.0278(15) 0.0206(14) -0.0008(10) -0.0016(11) 0.0050(10)
C11 0.0401(17) 0.0409(18) 0.0261(16) 0.0004(13) 0.0089(12) -0.0008(13)
C12 0.0429(18) 0.043(2) 0.0329(18) -0.0066(15) 0.0088(14) 0.0103(14)
C13 0.0378(19) 0.0270(16) 0.0417(19) -0.0038(12) -0.0012(14) 0.0122(12)
C14 0.0318(15) 0.0352(17) 0.0347(17) 0.0080(12) -0.0036(11) 0.0004(13)

loop_
_atom_type_symbol
_atom_type_description
_atom_type_scat_dispersion_real
_atom_type_scat_dispersion_imag
_atom_type_scat_source
C C 0.0033 0.0016 'International Tables Vol C Tables 4.2.6.8 and 6.1.1.4'
H H 0.0000 0.0000 'International Tables Vol C Tables 4.2.6.8 and 6.1.1.4'
N N 0.0061 0.0033 'International Tables Vol C Tables 4.2.6.8 and 6.1.1.4'
O O 0.0106 0.0060 'International Tables Vol C Tables 4.2.6.8 and 6.1.1.4'
Ca Ca 0.2262 0.3064 'International Tables Vol C Tables 4.2.6.8 and 6.1.1.4'

loop_
_geom_angle_atom_site_label_1
_geom_angle_atom_site_label_2
_geom_angle_atom_site_label_3
_geom_angle_site_symmetry_1
_geom_angle_site_symmetry_3
_geom_angle
_geom_angle_publ_flag
O1 Ca1 O1 3_455 . 150.72(4) yes
O1 Ca1 O2 3_455 . 144.56(6) yes
O1 Ca1 O4 3_455 3_455 69.00(4) yes
O1 Ca1 O5 3_455 3_455 115.01(5) yes
O1 Ca1 O1W 3_455 . 88.23(8) yes
O2 Ca1 O1 . . 50.97(5) yes
O2 Ca1 O4 . 3_455 93.53(5) yes
O2 Ca1 O5 . 3_455 68.45(4) yes
O4 Ca1 O1 . . 69.00(4) yes
O4 Ca1 O1 . 3_455 83.17(4) yes
O4 Ca1 O1 3_455 . 139.82(4) yes
O4 Ca1 O2 . . 115.00(5) yes
O4 Ca1 O4 . 3_455 150.72(4) yes
O4 Ca1 O5 . 3_455 144.45(6) yes
O4 Ca1 O1W . . 80.76(8) yes
O5 Ca1 O1 3_455 . 93.50(5) yes
O5 Ca1 O4 3_455 3_455 51.02(5) yes
O1W Ca1 O1 . . 95.83(8) yes
O1W Ca1 O2 . . 123.29(8) yes
O1W Ca1 O4 . 3_455 89.20(7) yes
O1W Ca1 O5 . 3_455 70.18(7) yes
O2W Ca1 O1 . . 88.60(8) yes
O2W Ca1 O1 . 3_455 81.53(8) yes
O2W Ca1 O2 . . 69.53(9) yes
O2W Ca1 O4 . . 88.44(10) yes
O2W Ca1 O4 . 3_455 96.02(9) yes
O2W Ca1 O5 . 3_455 122.97(10) yes
O2W Ca1 O1W . . 165.95(5) yes
N1 C2 C1 . . 110.81(18) yes
N2 C9 C8 . . 111.38(18) yes
Ca1 Ca1 Ca1 3 3_455 154.348(16) no
Ca1 O1 Ca1 3 . 110.94(5) no
Ca1 O4 Ca1 . 3 111.06(5) no
Ca1 O1W H1W1 . . 130(2) no
Ca1 O1W H1W2 . . 119(2) no
Ca1 O2W H2W1 . . 127(2) no
Ca1 O2W H2W2 . . 123(2) no
N1 C2 H2A . . 109.5 no
N1 C2 H2B . . 109.5 no
N1 C3 C4 . . 117.5(3) no
N1 C7 H7 . . 120.4 no
N2 C9 H9A . . 109.4 no
N2 C9 H9B . . 109.4 no
N2 C10 C11 . . 114.0(3) no
N2 C14 C13 . . 122.7(3) no
N2 C14 H14 . . 118.6 no
O1 Ca1 Ca1 . 3 33.14(3) no
O1 Ca1 Ca1 3_455 3 118.53(4) no
O1 Ca1 Ca1 . 3_455 171.92(3) no
O1 Ca1 Ca1 3_455 3_455 35.92(3) no
O1 Ca1 C1 . . 25.98(6) no
O1 Ca1 C1 3_455 . 156.18(6) no
O1 Ca1 C8 . 3_455 118.06(5) no
O1 Ca1 C8 3_455 3_455 91.08(5) no
O1 C1 Ca1 . . 63.41(11) no
O1 C1 C2 . . 117.8(2) no
O2 Ca1 Ca1 . 3 81.51(4) no
O2 Ca1 Ca1 . 3_455 121.00(4) no
O2 Ca1 C1 . . 25.31(6) no
O2 Ca1 C8 . 3_455 82.70(5) no
O2 C1 Ca1 . . 61.43(11) no
O2 C1 O1 . . 123.6(2) no
O2 C1 C2 . . 118.64(18) no
O3 C3 N1 . . 118.7(3) no
O3 C3 C4 . . 123.7(3) no
O4 Ca1 Ca1 . 3_455 118.59(4) no
O4 Ca1 Ca1 . 3 35.86(3) no
O4 Ca1 Ca1 3_455 3_455 33.08(3) no
O4 Ca1 Ca1 3_455 3 171.96(3) no
O4 Ca1 C1 . . 91.11(6) no
O4 Ca1 C1 3_455 . 118.04(5) no
O4 Ca1 C8 . 3_455 156.02(6) no
O4 Ca1 C8 3_455 3_455 26.02(5) no
O4 C8 Ca1 . 3 63.34(10) no
O4 C8 C9 . . 117.9(2) no
O5 Ca1 Ca1 3_455 3_455 81.49(4) no
O5 Ca1 Ca1 3_455 3 120.99(4) no
O5 Ca1 C1 3_455 . 82.61(5) no
O5 Ca1 C8 3_455 3_455 25.34(6) no
O5 C8 Ca1 . 3 61.43(11) no
O5 C8 O4 . . 123.45(19) no
O5 C8 C9 . . 118.60(18) no
O6 C10 N2 . . 120.9(3) no
O6 C10 C11 . . 125.1(3) no
O1W Ca1 Ca1 . 3_455 88.47(7) no
O1W Ca1 Ca1 . 3 88.28(6) no
O1W Ca1 C1 . . 113.75(8) no
O1W Ca1 C8 . 3_455 75.79(7) no
O2W Ca1 Ca1 . 3_455 88.83(7) no
O2W Ca1 Ca1 . 3 88.19(8) no
O2W Ca1 C1 . . 75.19(8) no
O2W Ca1 C8 . 3_455 113.80(9) no
C1 Ca1 Ca1 . 3_455 146.11(4) no
C1 Ca1 Ca1 . 3 56.44(4) no
C1 O1 Ca1 . 3 140.89(14) no
C1 O1 Ca1 . . 90.60(13) no
C1 O2 Ca1 . . 93.26(12) no
C1 C2 H2A . . 109.5 no
C1 C2 H2B . . 109.5 no
C2 C1 Ca1 . . 168.41(14) no
C3 N1 C7 . . 121.7(2) no
C3 N1 C2 . . 119.4(3) no
C3 C4 H4 . . 119.4 no
C4 C5 C6 . . 119.6(3) no
C4 C5 H5 . . 120.2 no
C5 C4 C3 . . 121.2(3) no
C5 C4 H4 . . 119.4 no
C5 C6 H6 . . 119.7 no
C6 C5 H5 . . 120.2 no
C6 C7 N1 . . 119.3(3) no
C6 C7 H7 . . 120.4 no
C7 N1 C2 . . 118.8(2) no
C7 C6 C5 . . 120.6(4) no
C7 C6 H6 . . 119.7 no
C8 Ca1 Ca1 3_455 3_455 56.39(4) no
C8 Ca1 Ca1 3_455 3 146.12(4) no
C8 Ca1 C1 3_455 . 102.80(4) no
C8 O4 Ca1 . . 140.61(14) no
C8 O4 Ca1 . 3 90.64(13) no
C8 O5 Ca1 . 3 93.23(12) no
C8 C9 H9A . . 109.4 no
C8 C9 H9B . . 109.4 no
C9 C8 Ca1 . 3 168.83(14) no
C10 N2 C9 . . 115.9(2) no
C10 C11 H11 . . 119.0 no
C11 C12 C13 . . 121.0(3) no
C11 C12 H12 . . 119.5 no
C12 C11 C10 . . 121.9(3) no
C12 C11 H11 . . 119.0 no
C12 C13 H13 . . 121.6 no
C13 C12 H12 . . 119.5 no
C13 C14 H14 . . 118.6 no
C14 N2 C9 . . 120.6(2) no
C14 N2 C10 . . 123.4(2) no
C14 C13 C12 . . 116.9(4) no
C14 C13 H13 . . 121.6 no
H2A C2 H2B . . 108.1 no
H9B C9 H9A . . 108.0 no
H1W1 O1W H1W2 . . 111.6(16) no
H2W1 O2W H2W2 . . 109.6(16) no

loop_
_geom_bond_atom_site_label_1
_geom_bond_atom_site_label_2
_geom_bond_site_symmetry_2
_geom_bond_distance
_geom_bond_publ_flag
Ca1 O1 . 2.5766(15) yes
Ca1 O1 3_455 2.4011(14) yes
Ca1 O2 . 2.5344(16) yes
Ca1 O4 . 2.3995(14) yes
Ca1 O4 3_455 2.5749(15) yes
Ca1 O5 3_455 2.5342(16) yes
Ca1 O1W . 2.424(3) yes
Ca1 O2W . 2.392(4) yes
O3 C3 . 1.274(4) yes
O6 C10 . 1.241(4) yes
Ca1 Ca1 3 4.1022(8) no
Ca1 Ca1 3_455 4.1022(8) no
Ca1 C1 . 2.881(2) no
Ca1 C8 3_455 2.881(2) no
N1 C2 . 1.463(3) no
N1 C3 . 1.361(4) no
N1 C7 . 1.387(4) no
N2 C9 . 1.469(3) no
N2 C10 . 1.404(4) no
N2 C14 . 1.335(5) no
O1 Ca1 3 2.4011(14) no
O1 C1 . 1.262(3) no
O2 C1 . 1.234(3) no
O4 Ca1 3 2.5749(15) no
O4 C8 . 1.264(2) no
O5 Ca1 3 2.5342(16) no
O5 C8 . 1.235(3) no
O1W H1W1 . 0.84(3) no
O1W H1W2 . 0.84(3) no
O2W H2W1 . 0.86(3) no
O2W H2W2 . 0.84(3) no
C1 C2 . 1.527(3) no
C2 H2A . 0.9700 no
C2 H2B . 0.9700 no
C3 C4 . 1.415(5) no
C4 C5 . 1.352(7) no
C4 H4 . 0.9300 no
C5 C6 . 1.382(6) no
C5 H5 . 0.9300 no
C6 C7 . 1.362(5) no
C6 H6 . 0.9300 no
C7 H7 . 0.9300 no
C8 Ca1 3 2.881(2) no
C8 C9 . 1.524(3) no
C9 H9A . 0.9700 no
C9 H9B . 0.9700 no
C10 C11 . 1.435(5) no
C11 C12 . 1.354(7) no
C11 H11 . 0.9300 no
C12 C13 . 1.419(6) no
C12 H12 . 0.9300 no
C13 C14 . 1.359(5) no
C13 H13 . 0.9300 no
C14 H14 . 0.9300 no

loop_
_geom_hbond_atom_site_label_D
_geom_hbond_atom_site_label_H
_geom_hbond_atom_site_label_A
_geom_hbond_site_symmetry_A
_geom_hbond_distance_DH
_geom_hbond_distance_HA
_geom_hbond_distance_DA
_geom_hbond_angle_DHA
_geom_hbond_publ_flag
O1W H1W1 O6 . 0.84(3) 1.92(3) 2.753(3) 168(4) yes
O1W H1W2 O6 3_455 0.84(3) 2.14(3) 2.970(3) 172(3) yes
O2W H2W1 O3 3_455 0.86(3) 1.93(4) 2.763(3) 163(4) yes
O2W H2W2 O3 . 0.84(3) 2.16(4) 2.958(4) 157(4) yes

loop_
_geom_torsion_atom_site_label_1
_geom_torsion_atom_site_label_2
_geom_torsion_atom_site_label_3
_geom_torsion_atom_site_label_4
_geom_torsion_site_symmetry_1
_geom_torsion_site_symmetry_4
_geom_torsion
_geom_torsion_publ_flag
Ca1 Ca1 O1 C1 3 . 146.61(16) no
Ca1 Ca1 O2 C1 3 . -7.45(12) no
Ca1 Ca1 O2 C1 3_455 . -174.24(11) no
Ca1 Ca1 O4 Ca1 3_455 3 176.90(4) no
Ca1 Ca1 O4 C8 3 . 119.2(3) no
Ca1 Ca1 O4 C8 3_455 . -63.9(2) no
Ca1 Ca1 C1 O1 3 . -21.16(10) no
Ca1 Ca1 C1 O1 3_455 . 176.56(9) no
Ca1 Ca1 C1 O2 3 . 171.15(14) no
Ca1 Ca1 C1 O2 3_455 . 8.88(16) no
Ca1 Ca1 C1 C2 3 . 77.7(8) no
Ca1 Ca1 C1 C2 3_455 . -84.6(8) no
Ca1 O1 C1 Ca1 3 . 125.4(2) no
Ca1 O1 C1 O2 3 . 138.43(19) no
Ca1 O1 C1 O2 . . 13.0(2) no
Ca1 O1 C1 C2 3 . -41.6(3) no
Ca1 O1 C1 C2 . . -167.03(16) no
Ca1 O2 C1 O1 . . -13.2(2) no
Ca1 O2 C1 C2 . . 166.79(16) no
Ca1 O4 C8 Ca1 . 3 -125.4(2) no
Ca1 O4 C8 O5 . . -138.78(19) no
Ca1 O4 C8 O5 3 . -13.3(2) no
Ca1 O4 C8 C9 . . 42.1(3) no
Ca1 O4 C8 C9 3 . 167.51(16) no
Ca1 O5 C8 O4 3 . 13.6(2) no
Ca1 O5 C8 C9 3 . -167.28(16) no
Ca1 C1 C2 N1 . . 61.9(8) no
Ca1 C8 C9 N2 3 . -63.5(8) no
N1 C3 C4 C5 . . -0.4(5) no
N2 C10 C11 C12 . . 2.9(4) no
O1 Ca1 O1 Ca1 3_455 3 -19.0(2) no
O1 Ca1 O1 C1 3_455 . 127.59(14) no
O1 Ca1 O2 C1 . . 6.91(11) no
O1 Ca1 O2 C1 3_455 . -135.98(12) no
O1 Ca1 O4 Ca1 . 3 -0.02(8) no
O1 Ca1 O4 Ca1 3_455 3 170.73(5) no
O1 Ca1 O4 C8 . . 119.2(2) no
O1 Ca1 O4 C8 3_455 . -70.1(2) no
O1 Ca1 C1 O1 3_455 . -106.38(13) no
O1 Ca1 C1 O2 . . -167.7(2) no
O1 Ca1 C1 O2 3_455 . 85.94(18) no
O1 Ca1 C1 C2 . . 98.8(8) no
O1 Ca1 C1 C2 3_455 . -7.6(8) no
O1 C1 C2 N1 . . 154.7(2) no
O2 Ca1 O1 Ca1 . 3 -153.35(11) no
O2 Ca1 O1 C1 . . -6.74(11) no
O2 Ca1 O4 C8 . . 141.8(2) no
O2 Ca1 O4 Ca1 . 3 22.57(10) no
O2 Ca1 C1 O1 . . 167.7(2) no
O2 Ca1 C1 C2 . . -93.5(8) no
O2 C1 C2 N1 . . -25.3(3) no
O3 C3 C4 C5 . . 177.5(3) no
O4 Ca1 O1 Ca1 . 3 0.02(9) no
O4 Ca1 O1 Ca1 3_455 3 173.47(6) no
O4 Ca1 O1 C1 . . 146.63(11) no
O4 Ca1 O1 C1 3_455 . -39.92(19) no
O4 Ca1 O2 C1 . . -20.59(15) no
O4 Ca1 O2 C1 3_455 . 166.19(13) no
O4 Ca1 O4 Ca1 3_455 3 -171.36(10) no
O4 Ca1 O4 C8 3_455 . -52.2(3) no
O4 Ca1 C1 O1 . . -30.90(11) no
O4 Ca1 C1 O1 3_455 . 152.03(13) no
O4 Ca1 C1 O2 . . 161.41(13) no
O4 Ca1 C1 O2 3_455 . -15.66(15) no
O4 Ca1 C1 C2 . . 67.9(8) no
O4 Ca1 C1 C2 3_455 . -109.2(8) no
O4 C8 C9 N2 . . -157.1(2) no
O5 Ca1 O1 Ca1 3_455 3 148.20(8) no
O5 Ca1 O1 C1 3_455 . -65.19(12) no
O5 Ca1 O2 C1 3_455 . 120.77(13) no
O5 Ca1 O4 Ca1 3_455 3 -64.88(12) no
O5 Ca1 O4 C8 3_455 . 54.3(2) no
O5 Ca1 C1 O2 3_455 . -53.69(12) no
O5 Ca1 C1 O1 3_455 . 113.99(12) no
O5 Ca1 C1 C2 3_455 . -147.2(8) no
O5 C8 C9 N2 . . 23.7(3) no
O6 C10 C11 C12 . . -179.0(3) no
O1W Ca1 O1 Ca1 . 3 77.78(9) no
O1W Ca1 O1 C1 . . -135.61(13) no
O1W Ca1 O2 C1 . . 74.83(15) no
O1W Ca1 O4 C8 . . 19.2(2) no
O1W Ca1 O4 Ca1 . 3 -99.96(9) no
O1W Ca1 C1 O1 . . 49.49(14) no
O1W Ca1 C1 O2 . . -118.19(14) no
O1W Ca1 C1 C2 . . 148.3(8) no
O2W Ca1 O1 Ca1 . 3 -88.85(10) no
O2W Ca1 O1 C1 . . 57.76(14) no
O2W Ca1 O2 C1 . . -98.69(15) no
O2W Ca1 O4 Ca1 . 3 89.07(9) no
O2W Ca1 O4 C8 . . -151.7(2) no
O2W Ca1 C1 O1 . . -118.99(15) no
O2W Ca1 C1 O2 . . 73.32(15) no
O2W Ca1 C1 C2 . . -20.2(8) no
C1 Ca1 O1 Ca1 . 3 -146.61(16) no
C1 Ca1 O4 Ca1 . 3 13.92(8) no
C1 Ca1 O4 C8 . . 133.1(2) no
C2 N1 C3 O3 . . -1.1(4) no
C2 N1 C3 C4 . . 176.9(3) no
C2 N1 C7 C6 . . -176.8(3) no
C3 N1 C2 C1 . . -64.7(3) no
C3 N1 C7 C6 . . -0.8(4) no
C3 C4 C5 C6 . . -0.2(4) no
C4 C5 C6 C7 . . 0.4(5) no
C5 C6 C7 N1 . . 0.1(4) no
C7 N1 C2 C1 . . 111.4(2) no
C7 N1 C3 O3 . . -177.1(2) no
C7 N1 C3 C4 . . 0.9(4) no
C8 Ca1 O1 Ca1 3_455 3 154.77(6) no
C8 Ca1 O1 C1 3_455 . -58.62(13) no
C8 Ca1 O2 C1 3_455 . 142.49(14) no
C8 Ca1 O4 C8 3_455 . 7.1(3) no
C8 Ca1 O4 Ca1 3_455 3 -112.14(13) no
C8 Ca1 C1 O2 3_455 . -38.27(14) no
C8 Ca1 C1 O1 3_455 . 129.41(12) no
C8 Ca1 C1 C2 3_455 . -131.8(7) no
C9 N2 C10 O6 . . 2.6(4) no
C9 N2 C10 C11 . . -179.2(3) no
C9 N2 C14 C13 . . 177.4(3) no
C10 N2 C9 C8 . . 64.3(3) no
C10 C11 C12 C13 . . -0.5(4) no
C10 N2 C14 C13 . . 2.2(4) no
C11 C12 C13 C14 . . -1.4(5) no
C12 C13 C14 N2 . . 0.6(5) no
C14 N2 C9 C8 . . -111.3(2) no
C14 N2 C10 O6 . . 178.0(2) no
C14 N2 C10 C11 . . -3.8(4) no
